data_4038262
loop_
_publ_author_name
'Wu, Xiang'
'Zhu, Zheng-Hao'
'He, Hao'
'Ren, Lei'
'Zhu, Cheng-Feng'
'Li, You-Gui'

_publ_section_title
;
 Construction of 1,3-Oxazolidines through a Three-Component [3+2]
 Cycloaddition of Tetrahydroisoquinolines, Aldehydes, and Ethyl
 Ketomalonate.
;
_journal_issue 9
_journal_name_full 'The Journal of organic chemistry'
_journal_page_first 6216
_journal_page_last 6224
_journal_paper_doi 10.1021/acs.joc.0c00616
_journal_volume 85
_journal_year 2020
_chemical_formula_moiety 'C25 H27 N O5'
_chemical_formula_sum 'C25 H27 N O5'
_chemical_formula_weight 421.47
_space_group_crystal_system monoclinic
_space_group_IT_number 14
_space_group_name_Hall '-P 2ybc'
_space_group_name_H-M_alt 'P 1 21/c 1'
_atom_sites_solution_hydrogens geom
_atom_sites_solution_primary dual
_audit_creation_date 2019-08-23
_audit_creation_method
;
Olex2 1.2
(compiled 2018.05.29 svn.r3508 for OlexSys, GUI svn.r5506)
;
_cell_angle_alpha 90
_cell_angle_beta 106.8650(10)
_cell_angle_gamma 90
_cell_formula_units_Z 4
_cell_length_a 14.9657(2)
_cell_length_b 8.17600(10)
_cell_length_c 18.5717(3)
_cell_measurement_reflns_used 9930
_cell_measurement_temperature 170(2)
_cell_measurement_theta_max 54.855
_cell_measurement_theta_min 4.383
_cell_volume 2174.69(5)
_computing_cell_refinement 'SAINT v8.37A (Bruker, 2015)'
_computing_data_reduction 'SAINT v8.37A (Bruker, 2015)'
_computing_molecular_graphics 'Olex2 (Dolomanov et al., 2009)'
_computing_publication_material 'Olex2 (Dolomanov et al., 2009)'
_computing_structure_refinement 'ShelXL (Sheldrick, 2015)'
_computing_structure_solution 'ShelXT (Sheldrick, 2015)'
_diffrn_ambient_temperature 170.02
_diffrn_measured_fraction_theta_full 0.989
_diffrn_measured_fraction_theta_max 0.989
_diffrn_measurement_device_type 'Bruker D8 Venture'
_diffrn_measurement_method '\f and \w scans'
_diffrn_radiation_type GaK\a
_diffrn_radiation_wavelength 1.34139
_diffrn_reflns_av_R_equivalents 0.0399
_diffrn_reflns_av_unetI/netI 0.0277
_diffrn_reflns_Laue_measured_fraction_full 0.989
_diffrn_reflns_Laue_measured_fraction_max 0.989
_diffrn_reflns_limit_h_max 18
_diffrn_reflns_limit_h_min -17
_diffrn_reflns_limit_k_max 9
_diffrn_reflns_limit_k_min -9
_diffrn_reflns_limit_l_max 20
_diffrn_reflns_limit_l_min -22
_diffrn_reflns_number 22394
_diffrn_reflns_point_group_measured_fraction_full 0.989
_diffrn_reflns_point_group_measured_fraction_max 0.989
_diffrn_reflns_theta_full 53.594
_diffrn_reflns_theta_max 54.896
_diffrn_reflns_theta_min 4.382
_diffrn_standards_number 0
_exptl_absorpt_coefficient_mu 0.467
_exptl_absorpt_correction_T_max 0.7508
_exptl_absorpt_correction_T_min 0.5948
_exptl_absorpt_correction_type multi-scan
_exptl_absorpt_process_details
;
SADABS-2016/2 (Bruker,2016/2) was used for absorption correction.
wR2(int) was 0.1270 before and 0.0570 after correction.
The Ratio of minimum to maximum transmission is 0.7922.
The \l/2 correction factor is Not present.
;
_exptl_crystal_colour colourless
_exptl_crystal_density_diffrn 1.287
_exptl_crystal_description block
_exptl_crystal_F_000 896
_exptl_crystal_size_max 0.1
_exptl_crystal_size_mid 0.08
_exptl_crystal_size_min 0.06
_refine_diff_density_max 0.276
_refine_diff_density_min -0.194
_refine_diff_density_rms 0.036
_refine_ls_extinction_method none
_refine_ls_goodness_of_fit_ref 1.033
_refine_ls_hydrogen_treatment constr
_refine_ls_matrix_type full
_refine_ls_number_parameters 282
_refine_ls_number_reflns 4078
_refine_ls_number_restraints 0
_refine_ls_restrained_S_all 1.033
_refine_ls_R_factor_all 0.0410
_refine_ls_R_factor_gt 0.0369
_refine_ls_shift/su_max 0.001
_refine_ls_shift/su_mean 0.000
_refine_ls_structure_factor_coef Fsqd
_refine_ls_weighting_details 'w=1/[\s^2^(Fo^2^)+(0.0419P)^2^+0.7898P] where P=(Fo^2^+2Fc^2^)/3'
_refine_ls_weighting_scheme calc
_refine_ls_wR_factor_gt 0.0911
_refine_ls_wR_factor_ref 0.0948
_reflns_Friedel_coverage 0.000
_reflns_number_gt 3692
_reflns_number_total 4078
_reflns_threshold_expression 'I > 2\s(I)'
_cod_data_source_file jo0c00616_si_002.cif
_cod_data_source_block 190823wx_0m
_cod_depositor_comments 'Adding full bibliography for 4038262.cif.'
_cod_database_code 4038262
_shelx_shelxl_version_number 2016/6
_shelx_space_group_comment
;
The symmetry employed for this shelxl refinement is uniquely defined
by the following loop, which should always be used as a source of
symmetry information in preference to the above space-group names.
They are only intended as comments.
;
_shelx_estimated_absorpt_t_max 0.972
_shelx_estimated_absorpt_t_min 0.955
_olex2_refinement_description
;
1. Fixed Uiso
 At 1.2 times of:
  All C(H) groups, All C(H,H) groups
 At 1.5 times of:
  All C(H,H,H) groups
2.a Ternary CH refined with riding coordinates:
 C1(H1), C10(H10)
2.b Secondary CH2 refined with riding coordinates:
 C8(H8A,H8B), C9(H9A,H9B), C21(H21A,H21B), C24(H24A,H24B)
2.c Aromatic/amide H refined with riding coordinates:
 C3(H3), C4(H4), C5(H5), C6(H6), C12(H12), C13(H13), C15(H15), C16(H16),
 C17(H17), C18(H18), C19(H19)
2.d Idealised Me refined as rotating group:
 C22(H22A,H22B,H22C), C25(H25A,H25B,H25C)
;
_olex2_submission_special_instructions 'No special instructions were received'

loop_
_space_group_symop_operation_xyz
'x, y, z'
'-x, y+1/2, -z+1/2'
'-x, -y, -z'
'x, -y-1/2, z-1/2'

loop_
_atom_site_label
_atom_site_type_symbol
_atom_site_fract_x
_atom_site_fract_y
_atom_site_fract_z
_atom_site_U_iso_or_equiv
_atom_site_adp_type
_atom_site_occupancy
_atom_site_site_symmetry_order
_atom_site_calc_flag
_atom_site_refinement_flags_posn
_atom_site_refinement_flags_adp
_atom_site_refinement_flags_occupancy
_atom_site_disorder_assembly
_atom_site_disorder_group
O1 O 0.23897(5) 0.08502(9) 0.49378(5) 0.0243(2) Uani 1 1 d . . . . .
O2 O 0.33253(7) 0.36436(13) 0.40489(6) 0.0435(3) Uani 1 1 d . . . . .
O3 O 0.39907(6) 0.12707(11) 0.45282(5) 0.0332(2) Uani 1 1 d . . . . .
O4 O 0.35963(7) 0.14063(12) 0.63569(5) 0.0367(2) Uani 1 1 d . . . . .
O5 O 0.42762(6) 0.34128(11) 0.58696(5) 0.0289(2) Uani 1 1 d . . . . .
N1 N 0.12623(7) 0.28979(12) 0.46304(5) 0.0224(2) Uani 1 1 d . . . . .
C1 C 0.14161(8) 0.12437(14) 0.49051(6) 0.0220(2) Uani 1 1 d . . . . .
H1 H 0.135063 0.120070 0.542551 0.026 Uiso 1 1 calc R . . . .
C2 C 0.07965(8) -0.00331(15) 0.44315(6) 0.0231(3) Uani 1 1 d . . . . .
C3 C 0.08572(8) -0.16295(15) 0.46994(7) 0.0275(3) Uani 1 1 d . . . . .
H3 H 0.126186 -0.187425 0.518476 0.033 Uiso 1 1 calc R . . . .
C4 C 0.03343(9) -0.28660(16) 0.42664(8) 0.0325(3) Uani 1 1 d . . . . .
H4 H 0.037779 -0.395490 0.445190 0.039 Uiso 1 1 calc R . . . .
C5 C -0.02533(9) -0.24965(18) 0.35593(8) 0.0360(3) Uani 1 1 d . . . . .
H5 H -0.059801 -0.334313 0.325045 0.043 Uiso 1 1 calc R . . . .
C6 C -0.03406(9) -0.08989(18) 0.33004(7) 0.0336(3) Uani 1 1 d . . . . .
H6 H -0.076162 -0.065660 0.282132 0.040 Uiso 1 1 calc R . . . .
C7 C 0.01792(8) 0.03594(16) 0.37313(7) 0.0267(3) Uani 1 1 d . . . . .
C8 C 0.01020(9) 0.21127(16) 0.34724(7) 0.0309(3) Uani 1 1 d . . . . .
H8A H -0.039521 0.266927 0.363381 0.037 Uiso 1 1 calc R . . . .
H8B H -0.006956 0.215063 0.291618 0.037 Uiso 1 1 calc R . . . .
C9 C 0.10224(9) 0.29899(15) 0.38011(6) 0.0266(3) Uani 1 1 d . . . . .
H9A H 0.151790 0.246637 0.362528 0.032 Uiso 1 1 calc R . . . .
H9B H 0.096683 0.414691 0.363687 0.032 Uiso 1 1 calc R . . . .
C10 C 0.21448(8) 0.37149(14) 0.50248(6) 0.0229(3) Uani 1 1 d . . . . .
H10 H 0.226176 0.464881 0.471633 0.028 Uiso 1 1 calc R . . . .
C11 C 0.28963(8) 0.23345(14) 0.50780(6) 0.0217(2) Uani 1 1 d . . . . .
C12 C 0.21193(8) 0.43173(15) 0.57824(7) 0.0249(3) Uani 1 1 d . . . . .
H12 H 0.186697 0.361557 0.608161 0.030 Uiso 1 1 calc R . . . .
C13 C 0.24297(8) 0.57750(15) 0.60567(7) 0.0252(3) Uani 1 1 d . . . . .
H13 H 0.267082 0.646001 0.574407 0.030 Uiso 1 1 calc R . . . .
C14 C 0.24396(8) 0.64429(15) 0.67955(7) 0.0261(3) Uani 1 1 d . . . . .
C15 C 0.25605(9) 0.81245(16) 0.69191(8) 0.0318(3) Uani 1 1 d . . . . .
H15 H 0.264868 0.880947 0.653222 0.038 Uiso 1 1 calc R . . . .
C16 C 0.25528(9) 0.88030(18) 0.76025(8) 0.0391(3) Uani 1 1 d . . . . .
H16 H 0.263423 0.994877 0.767898 0.047 Uiso 1 1 calc R . . . .
C17 C 0.24284(10) 0.7830(2) 0.81693(8) 0.0421(4) Uani 1 1 d . . . . .
H17 H 0.241686 0.830297 0.863381 0.051 Uiso 1 1 calc R . . . .
C18 C 0.23197(10) 0.6153(2) 0.80603(8) 0.0401(3) Uani 1 1 d . . . . .
H18 H 0.223554 0.547739 0.845166 0.048 Uiso 1 1 calc R . . . .
C19 C 0.23336(9) 0.54640(17) 0.73832(7) 0.0321(3) Uani 1 1 d . . . . .
H19 H 0.227052 0.431335 0.731668 0.039 Uiso 1 1 calc R . . . .
C20 C 0.34189(8) 0.25314(15) 0.44845(6) 0.0256(3) Uani 1 1 d . . . . .
C21 C 0.45943(12) 0.1297(2) 0.40384(10) 0.0477(4) Uani 1 1 d . . . . .
H21A H 0.427048 0.186117 0.356247 0.057 Uiso 1 1 calc R . . . .
H21B H 0.472731 0.016184 0.391535 0.057 Uiso 1 1 calc R . . . .
C22 C 0.54846(12) 0.2150(2) 0.44052(12) 0.0581(5) Uani 1 1 d . . . . .
H22A H 0.589256 0.209931 0.407751 0.087 Uiso 1 1 calc GR . . . .
H22B H 0.579327 0.161907 0.488615 0.087 Uiso 1 1 calc GR . . . .
H22C H 0.535643 0.329619 0.449435 0.087 Uiso 1 1 calc GR . . . .
C23 C 0.36210(8) 0.22978(14) 0.58523(6) 0.0239(3) Uani 1 1 d . . . . .
C24 C 0.50522(9) 0.35520(18) 0.65566(7) 0.0359(3) Uani 1 1 d . . . . .
H24A H 0.559267 0.405869 0.643664 0.043 Uiso 1 1 calc R . . . .
H24B H 0.524078 0.244593 0.676163 0.043 Uiso 1 1 calc R . . . .
C25 C 0.47949(11) 0.4557(2) 0.71359(8) 0.0468(4) Uani 1 1 d . . . . .
H25A H 0.459429 0.564516 0.693025 0.070 Uiso 1 1 calc GR . . . .
H25B H 0.533733 0.466365 0.758090 0.070 Uiso 1 1 calc GR . . . .
H25C H 0.428384 0.402437 0.727729 0.070 Uiso 1 1 calc GR . . . .

loop_
_atom_site_aniso_label
_atom_site_aniso_U_11
_atom_site_aniso_U_22
_atom_site_aniso_U_33
_atom_site_aniso_U_23
_atom_site_aniso_U_13
_atom_site_aniso_U_12
O1 0.0204(4) 0.0202(4) 0.0301(4) -0.0010(3) 0.0040(3) -0.0002(3)
O2 0.0437(6) 0.0523(6) 0.0400(6) 0.0228(5) 0.0211(5) 0.0143(5)
O3 0.0353(5) 0.0309(5) 0.0393(5) -0.0007(4) 0.0201(4) 0.0041(4)
O4 0.0416(5) 0.0366(5) 0.0260(5) 0.0103(4) 0.0008(4) -0.0050(4)
O5 0.0259(4) 0.0326(5) 0.0246(4) -0.0018(4) 0.0017(3) -0.0067(4)
N1 0.0244(5) 0.0227(5) 0.0188(5) 0.0007(4) 0.0040(4) 0.0020(4)
C1 0.0213(5) 0.0238(6) 0.0199(5) 0.0008(4) 0.0045(4) 0.0014(4)
C2 0.0210(5) 0.0272(6) 0.0217(6) -0.0038(5) 0.0069(4) 0.0004(5)
C3 0.0242(6) 0.0283(6) 0.0299(6) -0.0013(5) 0.0075(5) -0.0001(5)
C4 0.0300(7) 0.0279(7) 0.0422(7) -0.0064(6) 0.0148(6) -0.0035(5)
C5 0.0300(7) 0.0402(8) 0.0391(7) -0.0170(6) 0.0120(6) -0.0103(6)
C6 0.0257(6) 0.0471(8) 0.0261(6) -0.0087(6) 0.0043(5) -0.0034(6)
C7 0.0218(6) 0.0359(7) 0.0222(6) -0.0031(5) 0.0062(5) 0.0005(5)
C8 0.0285(6) 0.0390(7) 0.0212(6) 0.0026(5) 0.0011(5) 0.0037(5)
C9 0.0300(6) 0.0288(6) 0.0197(6) 0.0032(5) 0.0051(5) 0.0038(5)
C10 0.0249(6) 0.0211(6) 0.0222(6) 0.0012(4) 0.0058(5) 0.0012(4)
C11 0.0226(6) 0.0203(5) 0.0207(6) 0.0003(4) 0.0039(5) -0.0014(4)
C12 0.0257(6) 0.0254(6) 0.0238(6) -0.0014(5) 0.0073(5) -0.0006(5)
C13 0.0230(6) 0.0247(6) 0.0264(6) -0.0002(5) 0.0051(5) 0.0008(5)
C14 0.0193(5) 0.0270(6) 0.0294(6) -0.0058(5) 0.0027(5) -0.0002(5)
C15 0.0254(6) 0.0280(6) 0.0378(7) -0.0062(5) 0.0025(5) -0.0001(5)
C16 0.0316(7) 0.0339(7) 0.0453(8) -0.0171(6) 0.0010(6) 0.0025(6)
C17 0.0340(7) 0.0538(9) 0.0366(8) -0.0202(7) 0.0070(6) 0.0016(6)
C18 0.0367(7) 0.0526(9) 0.0310(7) -0.0065(6) 0.0099(6) -0.0046(6)
C19 0.0312(7) 0.0322(7) 0.0313(7) -0.0057(5) 0.0065(5) -0.0044(5)
C20 0.0238(6) 0.0301(6) 0.0213(6) -0.0003(5) 0.0040(5) -0.0004(5)
C21 0.0516(9) 0.0488(9) 0.0572(10) -0.0034(7) 0.0384(8) 0.0051(7)
C22 0.0445(9) 0.0499(10) 0.0891(14) 0.0189(9) 0.0339(9) 0.0040(7)
C23 0.0245(6) 0.0237(6) 0.0220(6) 0.0000(5) 0.0041(5) 0.0008(5)
C24 0.0267(6) 0.0419(8) 0.0316(7) -0.0045(6) -0.0035(5) -0.0045(6)
C25 0.0426(8) 0.0599(10) 0.0302(7) -0.0122(7) -0.0016(6) -0.0007(7)

loop_
_atom_type_symbol
_atom_type_description
_atom_type_scat_dispersion_real
_atom_type_scat_dispersion_imag
_atom_type_scat_source
C C 0.0148 0.0070 'International Tables Vol C Tables 4.2.6.8 and 6.1.1.4'
H H 0.0000 0.0000 'International Tables Vol C Tables 4.2.6.8 and 6.1.1.4'
N N 0.0253 0.0136 'International Tables Vol C Tables 4.2.6.8 and 6.1.1.4'
O O 0.0412 0.0250 'International Tables Vol C Tables 4.2.6.8 and 6.1.1.4'

loop_
_geom_angle_atom_site_label_1
_geom_angle_atom_site_label_2
_geom_angle_atom_site_label_3
_geom_angle
_geom_angle_site_symmetry_1
_geom_angle_site_symmetry_3
_geom_angle_publ_flag
C11 O1 C1 106.89(8) . . ?
C20 O3 C21 117.14(11) . . ?
C23 O5 C24 117.89(10) . . ?
C1 N1 C9 112.48(9) . . ?
C1 N1 C10 102.82(8) . . ?
C10 N1 C9 114.01(9) . . ?
O1 C1 H1 109.0 . . ?
O1 C1 C2 107.90(9) . . ?
N1 C1 O1 105.88(9) . . ?
N1 C1 H1 109.0 . . ?
N1 C1 C2 115.97(9) . . ?
C2 C1 H1 109.0 . . ?
C3 C2 C1 118.58(10) . . ?
C3 C2 C7 120.38(11) . . ?
C7 C2 C1 121.03(11) . . ?
C2 C3 H3 119.7 . . ?
C4 C3 C2 120.70(12) . . ?
C4 C3 H3 119.7 . . ?
C3 C4 H4 120.4 . . ?
C3 C4 C5 119.20(13) . . ?
C5 C4 H4 120.4 . . ?
C4 C5 H5 119.8 . . ?
C6 C5 C4 120.32(12) . . ?
C6 C5 H5 119.8 . . ?
C5 C6 H6 119.5 . . ?
C5 C6 C7 121.07(12) . . ?
C7 C6 H6 119.5 . . ?
C2 C7 C8 119.00(11) . . ?
C6 C7 C2 118.25(12) . . ?
C6 C7 C8 122.75(11) . . ?
C7 C8 H8A 109.6 . . ?
C7 C8 H8B 109.6 . . ?
C7 C8 C9 110.20(10) . . ?
H8A C8 H8B 108.1 . . ?
C9 C8 H8A 109.6 . . ?
C9 C8 H8B 109.6 . . ?
N1 C9 C8 108.25(10) . . ?
N1 C9 H9A 110.0 . . ?
N1 C9 H9B 110.0 . . ?
C8 C9 H9A 110.0 . . ?
C8 C9 H9B 110.0 . . ?
H9A C9 H9B 108.4 . . ?
N1 C10 H10 110.0 . . ?
N1 C10 C11 103.13(9) . . ?
N1 C10 C12 110.62(10) . . ?
C11 C10 H10 110.0 . . ?
C12 C10 H10 110.0 . . ?
C12 C10 C11 112.82(9) . . ?
O1 C11 C10 105.57(9) . . ?
O1 C11 C20 108.39(9) . . ?
O1 C11 C23 110.62(9) . . ?
C20 C11 C10 112.53(9) . . ?
C23 C11 C10 111.81(9) . . ?
C23 C11 C20 107.89(9) . . ?
C10 C12 H12 118.2 . . ?
C13 C12 C10 123.61(11) . . ?
C13 C12 H12 118.2 . . ?
C12 C13 H13 116.6 . . ?
C12 C13 C14 126.79(12) . . ?
C14 C13 H13 116.6 . . ?
C15 C14 C13 118.93(12) . . ?
C15 C14 C19 118.25(12) . . ?
C19 C14 C13 122.82(11) . . ?
C14 C15 H15 119.7 . . ?
C16 C15 C14 120.57(13) . . ?
C16 C15 H15 119.7 . . ?
C15 C16 H16 119.7 . . ?
C17 C16 C15 120.51(13) . . ?
C17 C16 H16 119.7 . . ?
C16 C17 H17 120.1 . . ?
C16 C17 C18 119.73(13) . . ?
C18 C17 H17 120.1 . . ?
C17 C18 H18 119.9 . . ?
C19 C18 C17 120.17(14) . . ?
C19 C18 H18 119.9 . . ?
C14 C19 H19 119.6 . . ?
C18 C19 C14 120.73(13) . . ?
C18 C19 H19 119.6 . . ?
O2 C20 O3 125.29(12) . . ?
O2 C20 C11 125.51(11) . . ?
O3 C20 C11 109.20(10) . . ?
O3 C21 H21A 109.4 . . ?
O3 C21 H21B 109.4 . . ?
O3 C21 C22 110.95(14) . . ?
H21A C21 H21B 108.0 . . ?
C22 C21 H21A 109.4 . . ?
C22 C21 H21B 109.4 . . ?
C21 C22 H22A 109.5 . . ?
C21 C22 H22B 109.5 . . ?
C21 C22 H22C 109.5 . . ?
H22A C22 H22B 109.5 . . ?
H22A C22 H22C 109.5 . . ?
H22B C22 H22C 109.5 . . ?
O4 C23 O5 126.01(11) . . ?
O4 C23 C11 125.01(11) . . ?
O5 C23 C11 108.99(9) . . ?
O5 C24 H24A 109.3 . . ?
O5 C24 H24B 109.3 . . ?
O5 C24 C25 111.55(11) . . ?
H24A C24 H24B 108.0 . . ?
C25 C24 H24A 109.3 . . ?
C25 C24 H24B 109.3 . . ?
C24 C25 H25A 109.5 . . ?
C24 C25 H25B 109.5 . . ?
C24 C25 H25C 109.5 . . ?
H25A C25 H25B 109.5 . . ?
H25A C25 H25C 109.5 . . ?
H25B C25 H25C 109.5 . . ?

loop_
_geom_bond_atom_site_label_1
_geom_bond_atom_site_label_2
_geom_bond_distance
_geom_bond_site_symmetry_2
_geom_bond_publ_flag
O1 C1 1.4761(14) . ?
O1 C11 1.4144(14) . ?
O2 C20 1.1980(15) . ?
O3 C20 1.3270(15) . ?
O3 C21 1.4562(17) . ?
O4 C23 1.1961(15) . ?
O5 C23 1.3324(15) . ?
O5 C24 1.4594(14) . ?
N1 C1 1.4402(15) . ?
N1 C9 1.4785(15) . ?
N1 C10 1.4716(15) . ?
C1 H1 1.0000 . ?
C1 C2 1.5000(16) . ?
C2 C3 1.3904(17) . ?
C2 C7 1.3966(16) . ?
C3 H3 0.9500 . ?
C3 C4 1.3842(18) . ?
C4 H4 0.9500 . ?
C4 C5 1.385(2) . ?
C5 H5 0.9500 . ?
C5 C6 1.385(2) . ?
C6 H6 0.9500 . ?
C6 C7 1.3938(18) . ?
C7 C8 1.5057(18) . ?
C8 H8A 0.9900 . ?
C8 H8B 0.9900 . ?
C8 C9 1.5154(18) . ?
C9 H9A 0.9900 . ?
C9 H9B 0.9900 . ?
C10 H10 1.0000 . ?
C10 C11 1.5760(16) . ?
C10 C12 1.5016(16) . ?
C11 C20 1.5339(17) . ?
C11 C23 1.5298(15) . ?
C12 H12 0.9500 . ?
C12 C13 1.3260(17) . ?
C13 H13 0.9500 . ?
C13 C14 1.4729(17) . ?
C14 C15 1.3970(18) . ?
C14 C19 1.3991(19) . ?
C15 H15 0.9500 . ?
C15 C16 1.388(2) . ?
C16 H16 0.9500 . ?
C16 C17 1.375(2) . ?
C17 H17 0.9500 . ?
C17 C18 1.388(2) . ?
C18 H18 0.9500 . ?
C18 C19 1.3836(19) . ?
C19 H19 0.9500 . ?
C21 H21A 0.9900 . ?
C21 H21B 0.9900 . ?
C21 C22 1.483(2) . ?
C22 H22A 0.9800 . ?
C22 H22B 0.9800 . ?
C22 H22C 0.9800 . ?
C24 H24A 0.9900 . ?
C24 H24B 0.9900 . ?
C24 C25 1.490(2) . ?
C25 H25A 0.9800 . ?
C25 H25B 0.9800 . ?
C25 H25C 0.9800 . ?
